data_7153650
loop_
_publ_author_name
'Lin, Yu-Wei'
'Deng, Jie-Cheng'
'Hsieh, You-Zung'
'Chuang, Shih-Ching'

_publ_section_title
;
 One-pot formation of fluorescent \g-lactams having an \a-phosphorus ylide
 moiety through three-component \a(\d')-Michael reactions of phosphines
 with an enyne and N-tosyl aldimines.
;
_journal_issue 1
_journal_name_full 'Organic &amp; biomolecular chemistry'
_journal_page_first 162
_journal_page_last 170
_journal_paper_doi 10.1039/c3ob41811a
_journal_volume 12
_journal_year 2014
_chemical_formula_moiety C39H27Cl4N2O7PS
_chemical_formula_sum 'C40 H28 Cl7 N2 O7 P S'
_chemical_formula_weight 959.82
_chemical_melting_point 456.6(15)
_chemical_name_common gamma-lactam
_chemical_name_systematic ?
_space_group_IT_number 2
_symmetry_cell_setting triclinic
_symmetry_space_group_name_Hall '-P 1'
_symmetry_space_group_name_H-M 'P -1'
_atom_sites_solution_hydrogens geom
_atom_sites_solution_primary direct
_atom_sites_solution_secondary difmap
_audit_creation_method SHELXL-97
_cell_angle_alpha 85.999(3)
_cell_angle_beta 73.595(3)
_cell_angle_gamma 79.998(3)
_cell_formula_units_Z 2
_cell_length_a 10.2628(16)
_cell_length_b 14.104(2)
_cell_length_c 15.146(2)
_cell_measurement_reflns_used 6719
_cell_measurement_temperature 100(2)
_cell_measurement_theta_max 26.6279
_cell_measurement_theta_min 2.3569
_cell_volume 2070.6(5)
_computing_cell_refinement 'SAINT V7.34A (Bruker AXS, 2006)'
_computing_data_collection 'APEX2 (Bruker AXS, 2010)'
_computing_data_reduction 'SAINT V7.34A (Bruker AXS, 2006)'
_computing_molecular_graphics 'SHELXTL (Sheldrick, 2008)'
_computing_publication_material SHELXTL
_computing_structure_refinement 'SHELXL-97 (Sheldrick, 2008)'
_computing_structure_solution 'SHELXS-97 (Sheldrick, 2008)'
_diffrn_ambient_temperature 100(2)
_diffrn_detector_area_resol_mean 8.3333
_diffrn_measured_fraction_theta_full 0.991
_diffrn_measured_fraction_theta_max 0.991
_diffrn_measurement_device_type 'Bruker APEX-II CCD'
_diffrn_measurement_method '\f and \w scans'
_diffrn_radiation_monochromator graphite
_diffrn_radiation_source 'fine-focus sealed tube'
_diffrn_radiation_type MoK\a
_diffrn_radiation_wavelength 0.71073
_diffrn_reflns_av_R_equivalents 0.0467
_diffrn_reflns_av_sigmaI/netI 0.0485
_diffrn_reflns_limit_h_max 12
_diffrn_reflns_limit_h_min -12
_diffrn_reflns_limit_k_max 17
_diffrn_reflns_limit_k_min -17
_diffrn_reflns_limit_l_max 18
_diffrn_reflns_limit_l_min -19
_diffrn_reflns_number 30668
_diffrn_reflns_theta_full 26.65
_diffrn_reflns_theta_max 26.65
_diffrn_reflns_theta_min 1.40
_exptl_absorpt_coefficient_mu 0.621
_exptl_absorpt_correction_T_max 0.9486
_exptl_absorpt_correction_T_min 0.8450
_exptl_absorpt_correction_type multi-scan
_exptl_absorpt_process_details 'SADABS V2008/1 (Bruker AXS)'
_exptl_crystal_colour Red
_exptl_crystal_density_diffrn 1.539
_exptl_crystal_density_meas ?
_exptl_crystal_density_method 'not measured'
_exptl_crystal_description Tabullar
_exptl_crystal_F_000 976
_exptl_crystal_size_max 0.15
_exptl_crystal_size_mid 0.12
_exptl_crystal_size_min 0.05
_refine_diff_density_max 1.493
_refine_diff_density_min -1.450
_refine_diff_density_rms 0.108
_refine_ls_extinction_method none
_refine_ls_goodness_of_fit_ref 1.061
_refine_ls_hydrogen_treatment constr
_refine_ls_matrix_type full
_refine_ls_number_parameters 538
_refine_ls_number_reflns 8630
_refine_ls_number_restraints 6
_refine_ls_restrained_S_all 1.061
_refine_ls_R_factor_all 0.1074
_refine_ls_R_factor_gt 0.0726
_refine_ls_shift/su_max 0.003
_refine_ls_shift/su_mean 0.000
_refine_ls_structure_factor_coef Fsqd
_refine_ls_weighting_details 'calc w=1/[\s^2^(Fo^2^)+(0.0797P)^2^+8.8854P] where P=(Fo^2^+2Fc^2^)/3'
_refine_ls_weighting_scheme calc
_refine_ls_wR_factor_gt 0.1825
_refine_ls_wR_factor_ref 0.2043
_reflns_number_gt 6027
_reflns_number_total 8630
_reflns_threshold_expression >2sigma(I)
_cod_data_source_file c3ob41811a.txt
_cod_data_source_block added_by_encifer
_cod_depositor_comments
;
The following automatic conversions were performed:

'_chemical_melting_point' value '182-185 oC' was changed to
'456.6(15)' - it was converted from degrees Celsius(C) to Kelvins(K),
the average value was taken and precision was estimated.

Automatic conversion script
Id: cif_fix_values 2281 2013-09-26 08:29:07Z andrius 

The following automatic conversions were performed:

'_exptl_crystal_density_meas' value 'not measured' was changed to '?'
- the value is perceived as not measured.

Automatic conversion script
Id: cif_fix_values 3008 2015-01-20 13:52:24Z robertas 
;
_cod_original_cell_volume 2070.7(6)
_cod_database_code 7153650

loop_
_symmetry_equiv_pos_as_xyz
'x, y, z'
'-x, -y, -z'

loop_
_atom_site_label
_atom_site_type_symbol
_atom_site_fract_x
_atom_site_fract_y
_atom_site_fract_z
_atom_site_U_iso_or_equiv
_atom_site_adp_type
_atom_site_occupancy
_atom_site_symmetry_multiplicity
_atom_site_calc_flag
_atom_site_refinement_flags
_atom_site_disorder_assembly
_atom_site_disorder_group
C1 C -0.0809(5) 0.7018(3) 0.2296(3) 0.0242(10) Uani 1 1 d . . .
C2 C 0.0577(5) 0.6643(4) 0.2168(3) 0.0264(10) Uani 1 1 d . . .
H2 H 0.1150 0.6985 0.2376 0.032 Uiso 1 1 calc R . .
C3 C 0.1120(5) 0.5769(3) 0.1734(3) 0.0263(10) Uani 1 1 d . . .
H3 H 0.2063 0.5505 0.1650 0.032 Uiso 1 1 calc R . .
C4 C 0.0277(5) 0.5291(3) 0.1428(3) 0.0260(10) Uani 1 1 d . . .
C5 C -0.1099(5) 0.5640(4) 0.1558(4) 0.0308(11) Uani 1 1 d . . .
H5 H -0.1663 0.5287 0.1353 0.037 Uiso 1 1 calc R . .
C6 C -0.1653(5) 0.6502(4) 0.1987(4) 0.0305(11) Uani 1 1 d . . .
H6 H -0.2601 0.6750 0.2076 0.037 Uiso 1 1 calc R . .
C7 C -0.2726(4) 0.8047(3) 0.3887(3) 0.0240(10) Uani 1 1 d . . .
C8 C -0.3239(5) 0.7185(4) 0.4173(4) 0.0311(11) Uani 1 1 d . . .
H8 H -0.2916 0.6640 0.3790 0.037 Uiso 1 1 calc R . .
C9 C -0.4205(5) 0.7124(4) 0.5003(4) 0.0340(12) Uani 1 1 d . . .
H9 H -0.4551 0.6539 0.5198 0.041 Uiso 1 1 calc R . .
C10 C -0.4672(5) 0.7925(4) 0.5553(3) 0.0270(10) Uani 1 1 d . . .
C11 C -0.4175(5) 0.8782(3) 0.5290(3) 0.0249(10) Uani 1 1 d . . .
H11 H -0.4511 0.9326 0.5674 0.030 Uiso 1 1 calc R . .
C12 C -0.3194(4) 0.8836(3) 0.4469(3) 0.0223(9) Uani 1 1 d . . .
H12 H -0.2826 0.9416 0.4291 0.027 Uiso 1 1 calc R . .
C13 C -0.2331(5) 0.8879(3) 0.2020(3) 0.0255(10) Uani 1 1 d . . .
C14 C -0.3388(5) 0.9648(4) 0.2329(4) 0.0280(10) Uani 1 1 d . . .
H14 H -0.3756 0.9756 0.2970 0.034 Uiso 1 1 calc R . .
C15 C -0.3902(5) 1.0251(4) 0.1705(4) 0.0315(11) Uani 1 1 d . . .
H15 H -0.4626 1.0773 0.1913 0.038 Uiso 1 1 calc R . .
C16 C -0.3349(5) 1.0086(4) 0.0774(4) 0.0317(11) Uani 1 1 d . . .
C17 C -0.2316(6) 0.9317(4) 0.0462(4) 0.0380(13) Uani 1 1 d . . .
H17 H -0.1953 0.9205 -0.0179 0.046 Uiso 1 1 calc R . .
C18 C -0.1821(5) 0.8717(4) 0.1088(4) 0.0319(11) Uani 1 1 d . . .
H18 H -0.1118 0.8184 0.0877 0.038 Uiso 1 1 calc R . .
C19 C 0.0393(5) 0.8397(4) 0.3684(3) 0.0254(10) Uani 1 1 d . . .
C20 C 0.1145(4) 0.9854(3) 0.3045(3) 0.0231(10) Uani 1 1 d . . .
C21 C 0.0265(4) 0.9641(3) 0.2577(3) 0.0229(9) Uani 1 1 d . . .
C22 C -0.0200(4) 0.8754(3) 0.2955(3) 0.0239(10) Uani 1 1 d . . .
C23 C 0.3523(4) 0.7815(3) 0.3145(3) 0.0236(10) Uani 1 1 d . . .
C24 C 0.3472(5) 0.6848(4) 0.3364(4) 0.0369(12) Uani 1 1 d . . .
H24 H 0.3040 0.6653 0.3975 0.044 Uiso 1 1 calc R . .
C25 C 0.4055(6) 0.6170(4) 0.2690(4) 0.0372(12) Uani 1 1 d . . .
H25 H 0.4036 0.5508 0.2845 0.045 Uiso 1 1 calc R . .
C26 C 0.4661(5) 0.6437(4) 0.1799(4) 0.0333(12) Uani 1 1 d . . .
C27 C 0.4729(5) 0.7400(4) 0.1589(4) 0.0329(11) Uani 1 1 d . . .
H27 H 0.5169 0.7591 0.0979 0.040 Uiso 1 1 calc R . .
C28 C 0.4163(5) 0.8088(4) 0.2257(3) 0.0305(11) Uani 1 1 d . . .
H28 H 0.4215 0.8748 0.2105 0.037 Uiso 1 1 calc R . .
C29 C 0.1644(4) 1.0784(3) 0.3021(3) 0.0232(9) Uani 1 1 d . . .
C39 C 0.5243(6) 0.5699(4) 0.1050(5) 0.0492(16) Uani 1 1 d . . .
H39A H 0.5217 0.5051 0.1325 0.074 Uiso 1 1 calc R . .
H39B H 0.6198 0.5769 0.0733 0.074 Uiso 1 1 calc R . .
H39C H 0.4693 0.5801 0.0608 0.074 Uiso 1 1 calc R . .
C30 C 0.2341(5) 1.1181(4) 0.2210(3) 0.0257(10) Uani 1 1 d . . .
H30 H 0.2583 1.0829 0.1658 0.031 Uiso 1 1 calc R . .
C31 C 0.2697(5) 1.2090(4) 0.2184(3) 0.0265(10) Uani 1 1 d . . .
C32 C 0.2370(5) 1.2615(3) 0.2991(4) 0.0283(11) Uani 1 1 d . . .
C33 C 0.1670(5) 1.2217(3) 0.3807(3) 0.0262(10) Uani 1 1 d . . .
H33 H 0.1433 1.2566 0.4360 0.031 Uiso 1 1 calc R . .
C34 C 0.1312(5) 1.1310(3) 0.3827(3) 0.0262(10) Uani 1 1 d . . .
H34 H 0.0835 1.1042 0.4395 0.031 Uiso 1 1 calc R . .
C35 C -0.0175(5) 1.0245(4) 0.1853(4) 0.0293(11) Uani 1 1 d . . .
H35 H -0.0007 0.9958 0.1274 0.035 Uiso 1 1 calc R . .
C36 C -0.0776(5) 1.1139(4) 0.1932(4) 0.0336(12) Uani 1 1 d . . .
H36 H -0.0959 1.1450 0.2501 0.040 Uiso 1 1 calc R . .
C37 C -0.1185(5) 1.1688(4) 0.1138(5) 0.0384(13) Uani 1 1 d . . .
C38 C -0.2341(7) 1.3124(5) 0.0676(6) 0.0610(19) Uani 1 1 d . . .
H38A H -0.1530 1.3259 0.0189 0.092 Uiso 1 1 calc R . .
H38B H -0.2895 1.3732 0.0931 0.092 Uiso 1 1 calc R . .
H38C H -0.2893 1.2777 0.0418 0.092 Uiso 1 1 calc R . .
Cl1 Cl 0.09719(14) 0.42062(9) 0.08682(9) 0.0376(3) Uani 1 1 d . . .
Cl2 Cl -0.58725(13) 0.78391(10) 0.66115(9) 0.0360(3) Uani 1 1 d . . .
Cl3 Cl -0.39299(16) 1.08713(11) -0.00174(11) 0.0467(4) Uani 1 1 d . . .
Cl4 Cl 0.27124(16) 1.37723(9) 0.29985(10) 0.0410(3) Uani 1 1 d . . .
N1 N 0.1235(4) 0.9128(3) 0.3744(3) 0.0236(8) Uani 1 1 d . . .
N2 N 0.3397(4) 1.2474(3) 0.1289(3) 0.0334(10) Uani 1 1 d . . .
O1 O 0.0322(3) 0.7672(2) 0.4162(2) 0.0282(7) Uani 1 1 d . . .
O2 O 0.2435(4) 0.8243(3) 0.4865(2) 0.0362(9) Uani 1 1 d . . .
O3 O 0.3516(3) 0.9471(3) 0.3790(3) 0.0328(8) Uani 1 1 d . . .
O4 O 0.3018(4) 1.2301(3) 0.0626(2) 0.0345(8) Uani 1 1 d . . .
O5 O 0.4321(4) 1.2936(3) 0.1238(3) 0.0490(11) Uani 1 1 d . . .
O6 O -0.0914(4) 1.1399(3) 0.0378(3) 0.0495(11) Uani 1 1 d . . .
O7 O -0.1906(5) 1.2541(3) 0.1396(3) 0.0549(12) Uani 1 1 d . . .
P1 P -0.14817(12) 0.81783(9) 0.28014(8) 0.0222(3) Uani 1 1 d . . .
S1 S 0.27405(12) 0.86933(9) 0.39773(8) 0.0266(3) Uani 1 1 d . . .
C40 C 0.8351(13) 0.3956(11) 0.4122(9) 0.058(3) Uani 0.530(2) 1 d PD A 1
H40 H 0.8443 0.3394 0.4553 0.070 Uiso 0.530(2) 1 calc PR A 1
Cl5 Cl 0.887(3) 0.352(4) 0.300(2) 0.0602(10) Uani 0.530(2) 1 d PD A 1
Cl6 Cl 0.6649(3) 0.4521(2) 0.4436(3) 0.0592(7) Uani 0.530(2) 1 d PD A 1
Cl7 Cl 0.9414(5) 0.4743(3) 0.4254(3) 0.0791(9) Uani 0.530(2) 1 d PD A 1
C40' C 0.7772(15) 0.4003(12) 0.3965(11) 0.058(3) Uani 0.470(2) 1 d PD A 2
H40' H 0.7422 0.3461 0.4373 0.070 Uiso 0.470(2) 1 calc PR A 2
Cl5' Cl 0.892(3) 0.347(4) 0.297(3) 0.0602(10) Uani 0.470(2) 1 d PD A 2
Cl6' Cl 0.6327(4) 0.4709(2) 0.3715(3) 0.0592(7) Uani 0.470(2) 1 d PD A 2
Cl7' Cl 0.8543(6) 0.4576(4) 0.4564(4) 0.0791(9) Uani 0.470(2) 1 d PD A 2

loop_
_atom_site_aniso_label
_atom_site_aniso_U_11
_atom_site_aniso_U_22
_atom_site_aniso_U_33
_atom_site_aniso_U_23
_atom_site_aniso_U_13
_atom_site_aniso_U_12
C1 0.020(2) 0.026(2) 0.026(2) -0.0120(19) -0.0064(19) 0.0005(18)
C2 0.021(2) 0.033(3) 0.026(2) -0.008(2) -0.0081(19) -0.0020(19)
C3 0.018(2) 0.031(2) 0.027(3) -0.007(2) -0.0049(19) 0.0046(19)
C4 0.030(3) 0.021(2) 0.022(2) -0.0062(18) -0.003(2) 0.0054(19)
C5 0.028(3) 0.029(2) 0.040(3) -0.014(2) -0.015(2) -0.003(2)
C6 0.021(2) 0.031(3) 0.042(3) -0.015(2) -0.012(2) 0.001(2)
C7 0.016(2) 0.028(2) 0.029(3) -0.012(2) -0.0074(19) -0.0010(18)
C8 0.024(2) 0.029(2) 0.039(3) -0.014(2) -0.001(2) -0.006(2)
C9 0.029(3) 0.030(3) 0.041(3) -0.010(2) 0.000(2) -0.012(2)
C10 0.018(2) 0.034(3) 0.028(3) -0.008(2) -0.0037(19) -0.0038(19)
C11 0.020(2) 0.030(2) 0.027(2) -0.012(2) -0.0108(19) 0.0024(19)
C12 0.018(2) 0.022(2) 0.029(2) -0.0082(19) -0.0098(19) -0.0028(17)
C13 0.019(2) 0.028(2) 0.033(3) -0.011(2) -0.009(2) -0.0049(18)
C14 0.019(2) 0.032(3) 0.033(3) -0.009(2) -0.007(2) -0.0016(19)
C15 0.021(2) 0.035(3) 0.040(3) -0.010(2) -0.012(2) 0.002(2)
C16 0.028(3) 0.034(3) 0.040(3) -0.006(2) -0.019(2) -0.003(2)
C17 0.042(3) 0.042(3) 0.032(3) -0.012(2) -0.014(2) 0.000(2)
C18 0.032(3) 0.034(3) 0.030(3) -0.010(2) -0.012(2) 0.004(2)
C19 0.016(2) 0.033(3) 0.027(2) -0.014(2) -0.0022(18) -0.0049(19)
C20 0.015(2) 0.032(2) 0.024(2) -0.0099(19) -0.0032(18) -0.0063(18)
C21 0.017(2) 0.030(2) 0.022(2) -0.0096(19) -0.0045(18) -0.0038(18)
C22 0.016(2) 0.031(2) 0.026(2) -0.0097(19) -0.0063(18) -0.0040(18)
C23 0.016(2) 0.029(2) 0.028(2) -0.0051(19) -0.0073(19) -0.0042(18)
C24 0.029(3) 0.038(3) 0.043(3) 0.008(2) -0.009(2) -0.007(2)
C25 0.034(3) 0.025(3) 0.051(3) -0.003(2) -0.010(3) -0.003(2)
C26 0.018(2) 0.038(3) 0.046(3) -0.014(2) -0.010(2) 0.000(2)
C27 0.029(3) 0.037(3) 0.029(3) -0.007(2) -0.002(2) -0.004(2)
C28 0.030(3) 0.030(3) 0.031(3) -0.001(2) -0.006(2) -0.008(2)
C29 0.016(2) 0.029(2) 0.026(2) -0.0064(19) -0.0091(18) -0.0019(18)
C39 0.039(3) 0.043(3) 0.063(4) -0.026(3) -0.009(3) 0.003(3)
C30 0.016(2) 0.035(3) 0.026(2) -0.009(2) -0.0049(19) -0.0046(19)
C31 0.017(2) 0.033(3) 0.030(3) -0.001(2) -0.0072(19) -0.0026(19)
C32 0.022(2) 0.029(2) 0.038(3) -0.002(2) -0.015(2) -0.0039(19)
C33 0.025(2) 0.028(2) 0.029(3) -0.008(2) -0.012(2) -0.0011(19)
C34 0.023(2) 0.031(2) 0.026(2) -0.005(2) -0.008(2) -0.0054(19)
C35 0.021(2) 0.037(3) 0.035(3) -0.001(2) -0.010(2) -0.010(2)
C36 0.021(2) 0.039(3) 0.038(3) -0.001(2) -0.004(2) -0.006(2)
C37 0.016(2) 0.035(3) 0.060(4) 0.005(3) -0.004(2) -0.006(2)
C38 0.049(4) 0.045(4) 0.087(6) 0.017(4) -0.025(4) -0.001(3)
Cl1 0.0393(7) 0.0297(6) 0.0388(7) -0.0154(5) -0.0060(6) 0.0052(5)
Cl2 0.0279(6) 0.0452(7) 0.0314(7) -0.0094(5) 0.0010(5) -0.0080(5)
Cl3 0.0516(9) 0.0433(8) 0.0521(9) -0.0011(7) -0.0310(7) 0.0018(6)
Cl4 0.0521(8) 0.0302(6) 0.0492(8) 0.0023(6) -0.0229(7) -0.0160(6)
N1 0.0182(19) 0.030(2) 0.024(2) -0.0093(16) -0.0052(16) -0.0063(16)
N2 0.024(2) 0.036(2) 0.036(3) -0.001(2) -0.0036(19) -0.0037(18)
O1 0.0233(17) 0.0334(19) 0.0282(18) -0.0063(15) -0.0034(14) -0.0091(14)
O2 0.0310(19) 0.054(2) 0.0278(19) -0.0052(17) -0.0119(16) -0.0099(17)
O3 0.0232(17) 0.039(2) 0.040(2) -0.0150(16) -0.0105(16) -0.0084(15)
O4 0.034(2) 0.035(2) 0.0290(19) -0.0050(15) -0.0033(16) 0.0004(16)
O5 0.039(2) 0.060(3) 0.049(3) 0.004(2) -0.0039(19) -0.027(2)
O6 0.041(2) 0.058(3) 0.049(3) 0.006(2) -0.017(2) -0.004(2)
O7 0.049(3) 0.039(2) 0.069(3) 0.012(2) -0.014(2) 0.003(2)
P1 0.0152(5) 0.0257(6) 0.0269(6) -0.0118(5) -0.0055(5) -0.0026(4)
S1 0.0216(6) 0.0377(7) 0.0241(6) -0.0070(5) -0.0084(5) -0.0085(5)
C40 0.039(8) 0.110(8) 0.030(5) 0.022(5) -0.011(5) -0.033(7)
Cl5 0.0525(16) 0.049(4) 0.069(2) -0.0008(10) -0.0073(14) 0.0010(17)
Cl6 0.0379(12) 0.0384(11) 0.094(2) -0.0033(13) -0.0050(12) -0.0064(9)
Cl7 0.082(3) 0.0747(19) 0.096(3) -0.0106(17) -0.041(2) -0.0223(19)
C40' 0.039(8) 0.110(8) 0.030(5) 0.022(5) -0.011(5) -0.033(7)
Cl5' 0.0525(16) 0.049(4) 0.069(2) -0.0008(10) -0.0073(14) 0.0010(17)
Cl6' 0.0379(12) 0.0384(11) 0.094(2) -0.0033(13) -0.0050(12) -0.0064(9)
Cl7' 0.082(3) 0.0747(19) 0.096(3) -0.0106(17) -0.041(2) -0.0223(19)

loop_
_atom_type_symbol
_atom_type_description
_atom_type_scat_dispersion_real
_atom_type_scat_dispersion_imag
_atom_type_scat_source
C C 0.0033 0.0016 'International Tables Vol C Tables 4.2.6.8 and 6.1.1.4'
H H 0.0000 0.0000 'International Tables Vol C Tables 4.2.6.8 and 6.1.1.4'
N N 0.0061 0.0033 'International Tables Vol C Tables 4.2.6.8 and 6.1.1.4'
O O 0.0106 0.0060 'International Tables Vol C Tables 4.2.6.8 and 6.1.1.4'
P P 0.1023 0.0942 'International Tables Vol C Tables 4.2.6.8 and 6.1.1.4'
S S 0.1246 0.1234 'International Tables Vol C Tables 4.2.6.8 and 6.1.1.4'
Cl Cl 0.1484 0.1585 'International Tables Vol C Tables 4.2.6.8 and 6.1.1.4'

loop_
_geom_angle_atom_site_label_1
_geom_angle_atom_site_label_2
_geom_angle_atom_site_label_3
_geom_angle
C2 C1 C6 119.5(4)
C2 C1 P1 119.6(3)
C6 C1 P1 120.8(3)
C3 C2 C1 119.9(4)
C3 C2 H2 120.0
C1 C2 H2 120.0
C4 C3 C2 119.2(4)
C4 C3 H3 120.4
C2 C3 H3 120.4
C5 C4 C3 121.9(4)
C5 C4 Cl1 119.1(4)
C3 C4 Cl1 119.0(4)
C6 C5 C4 119.5(4)
C6 C5 H5 120.2
C4 C5 H5 120.2
C5 C6 C1 119.9(4)
C5 C6 H6 120.1
C1 C6 H6 120.1
C12 C7 C8 119.0(4)
C12 C7 P1 118.5(4)
C8 C7 P1 122.5(3)
C9 C8 C7 120.3(4)
C9 C8 H8 119.8
C7 C8 H8 119.8
C8 C9 C10 119.3(5)
C8 C9 H9 120.3
C10 C9 H9 120.3
C11 C10 C9 121.5(5)
C11 C10 Cl2 119.3(4)
C9 C10 Cl2 119.2(4)
C12 C11 C10 119.1(4)
C12 C11 H11 120.5
C10 C11 H11 120.5
C11 C12 C7 120.7(4)
C11 C12 H12 119.6
C7 C12 H12 119.6
C18 C13 C14 119.4(5)
C18 C13 P1 119.0(4)
C14 C13 P1 121.2(4)
C15 C14 C13 120.2(5)
C15 C14 H14 119.9
C13 C14 H14 119.9
C14 C15 C16 119.1(5)
C14 C15 H15 120.4
C16 C15 H15 120.4
C15 C16 C17 121.1(5)
C15 C16 Cl3 119.5(4)
C17 C16 Cl3 119.3(4)
C18 C17 C16 119.2(5)
C18 C17 H17 120.4
C16 C17 H17 120.4
C17 C18 C13 120.8(5)
C17 C18 H18 119.6
C13 C18 H18 119.6
O1 C19 C22 132.3(4)
O1 C19 N1 123.9(4)
C22 C19 N1 103.8(4)
C21 C20 N1 108.6(4)
C21 C20 C29 126.7(4)
N1 C20 C29 122.9(4)
C20 C21 C22 108.3(4)
C20 C21 C35 125.4(4)
C22 C21 C35 126.2(4)
C19 C22 C21 110.3(4)
C19 C22 P1 117.0(4)
C21 C22 P1 131.9(4)
C28 C23 C24 119.7(5)
C28 C23 S1 119.8(4)
C24 C23 S1 120.5(4)
C25 C24 C23 119.6(5)
C25 C24 H24 120.2
C23 C24 H24 120.2
C26 C25 C24 121.2(5)
C26 C25 H25 119.4
C24 C25 H25 119.4
C25 C26 C27 118.8(5)
C25 C26 C39 121.3(5)
C27 C26 C39 119.9(5)
C26 C27 C28 120.8(5)
C26 C27 H27 119.6
C28 C27 H27 119.6
C23 C28 C27 119.9(5)
C23 C28 H28 120.1
C27 C28 H28 120.1
C30 C29 C34 118.6(4)
C30 C29 C20 121.4(4)
C34 C29 C20 119.8(4)
C26 C39 H39A 109.5
C26 C39 H39B 109.5
H39A C39 H39B 109.5
C26 C39 H39C 109.5
H39A C39 H39C 109.5
H39B C39 H39C 109.5
C29 C30 C31 120.9(4)
C29 C30 H30 119.6
C31 C30 H30 119.6
C30 C31 C32 120.5(5)
C30 C31 N2 117.5(4)
C32 C31 N2 122.0(4)
C33 C32 C31 118.8(4)
C33 C32 Cl4 118.3(4)
C31 C32 Cl4 122.8(4)
C32 C33 C34 120.4(4)
C32 C33 H33 119.8
C34 C33 H33 119.8
C33 C34 C29 120.9(5)
C33 C34 H34 119.6
C29 C34 H34 119.6
C36 C35 C21 125.9(5)
C36 C35 H35 117.1
C21 C35 H35 117.1
C35 C36 C37 121.1(5)
C35 C36 H36 119.5
C37 C36 H36 119.5
O6 C37 O7 123.8(6)
O6 C37 C36 125.3(5)
O7 C37 C36 110.9(6)
O7 C38 H38A 109.5
O7 C38 H38B 109.5
H38A C38 H38B 109.5
O7 C38 H38C 109.5
H38A C38 H38C 109.5
H38B C38 H38C 109.5
C20 N1 C19 109.0(4)
C20 N1 S1 121.5(3)
C19 N1 S1 115.4(3)
O5 N2 O4 124.0(5)
O5 N2 C31 119.0(4)
O4 N2 C31 117.0(4)
C37 O7 C38 114.9(6)
C22 P1 C7 109.7(2)
C22 P1 C1 112.3(2)
C7 P1 C1 109.5(2)
C22 P1 C13 109.9(2)
C7 P1 C13 109.0(2)
C1 P1 C13 106.3(2)
O2 S1 O3 120.5(2)
O2 S1 N1 107.6(2)
O3 S1 N1 105.9(2)
O2 S1 C23 109.3(2)
O3 S1 C23 108.6(2)
N1 S1 C23 103.5(2)
Cl6 C40 Cl7 109.6(8)
Cl6 C40 Cl5 112.8(12)
Cl7 C40 Cl5 110.7(15)
Cl6 C40 H40 107.8
Cl7 C40 H40 107.8
Cl5 C40 H40 107.8
Cl7' C40' Cl5' 112.8(13)
Cl7' C40' Cl6' 114.1(9)
Cl5' C40' Cl6' 111.2(16)
Cl7' C40' H40' 106.0
Cl5' C40' H40' 106.0
Cl6' C40' H40' 106.0

loop_
_geom_bond_atom_site_label_1
_geom_bond_atom_site_label_2
_geom_bond_distance
C1 C2 1.392(6)
C1 C6 1.412(6)
C1 P1 1.795(5)
C2 C3 1.389(7)
C2 H2 0.9500
C3 C4 1.376(7)
C3 H3 0.9500
C4 C5 1.376(7)
C4 Cl1 1.740(5)
C5 C6 1.373(7)
C5 H5 0.9500
C6 H6 0.9500
C7 C12 1.399(6)
C7 C8 1.401(7)
C7 P1 1.795(5)
C8 C9 1.371(7)
C8 H8 0.9500
C9 C10 1.385(7)
C9 H9 0.9500
C10 C11 1.384(7)
C10 Cl2 1.735(5)
C11 C12 1.369(7)
C11 H11 0.9500
C12 H12 0.9500
C13 C18 1.381(7)
C13 C14 1.395(7)
C13 P1 1.804(5)
C14 C15 1.382(7)
C14 H14 0.9500
C15 C16 1.383(8)
C15 H15 0.9500
C16 C17 1.384(8)
C16 Cl3 1.735(5)
C17 C18 1.373(8)
C17 H17 0.9500
C18 H18 0.9500
C19 O1 1.212(6)
C19 C22 1.428(7)
C19 N1 1.477(6)
C20 C21 1.377(6)
C20 N1 1.432(6)
C20 C29 1.482(6)
C21 C22 1.440(7)
C21 C35 1.466(7)
C22 P1 1.736(4)
C23 C28 1.379(7)
C23 C24 1.388(7)
C23 S1 1.752(5)
C24 C25 1.381(8)
C24 H24 0.9500
C25 C26 1.373(8)
C25 H25 0.9500
C26 C27 1.382(8)
C26 C39 1.513(7)
C27 C28 1.384(7)
C27 H27 0.9500
C28 H28 0.9500
C29 C30 1.372(7)
C29 C34 1.401(6)
C39 H39A 0.9800
C39 H39B 0.9800
C39 H39C 0.9800
C30 C31 1.389(7)
C30 H30 0.9500
C31 C32 1.401(7)
C31 N2 1.459(7)
C32 C33 1.379(7)
C32 Cl4 1.730(5)
C33 C34 1.388(7)
C33 H33 0.9500
C34 H34 0.9500
C35 C36 1.301(7)
C35 H35 0.9500
C36 C37 1.505(8)
C36 H36 0.9500
C37 O6 1.189(7)
C37 O7 1.320(7)
C38 O7 1.445(8)
C38 H38A 0.9800
C38 H38B 0.9800
C38 H38C 0.9800
N1 S1 1.684(4)
N2 O5 1.224(6)
N2 O4 1.228(6)
O2 S1 1.422(4)
O3 S1 1.432(4)
C40 Cl6 1.735(14)
C40 Cl7 1.742(13)
C40 Cl5 1.747(16)
C40 H40 1.0000
C40' Cl7' 1.682(14)
C40' Cl5' 1.749(15)
C40' Cl6' 1.756(15)
C40' H40' 1.0000

loop_
_geom_torsion_atom_site_label_1
_geom_torsion_atom_site_label_2
_geom_torsion_atom_site_label_3
_geom_torsion_atom_site_label_4
_geom_torsion
C6 C1 C2 C3 0.3(8)
P1 C1 C2 C3 -176.7(4)
C1 C2 C3 C4 0.7(7)
C2 C3 C4 C5 -1.7(8)
C2 C3 C4 Cl1 179.0(4)
C3 C4 C5 C6 1.6(8)
Cl1 C4 C5 C6 -179.1(4)
C4 C5 C6 C1 -0.5(8)
C2 C1 C6 C5 -0.4(8)
P1 C1 C6 C5 176.5(4)
C12 C7 C8 C9 1.3(7)
P1 C7 C8 C9 -179.0(4)
C7 C8 C9 C10 0.2(8)
C8 C9 C10 C11 -0.7(8)
C8 C9 C10 Cl2 -178.9(4)
C9 C10 C11 C12 -0.5(7)
Cl2 C10 C11 C12 177.8(4)
C10 C11 C12 C7 2.0(7)
C8 C7 C12 C11 -2.4(7)
P1 C7 C12 C11 177.8(3)
C18 C13 C14 C15 -1.2(7)
P1 C13 C14 C15 171.6(4)
C13 C14 C15 C16 -0.4(7)
C14 C15 C16 C17 1.4(8)
C14 C15 C16 Cl3 -177.0(4)
C15 C16 C17 C18 -0.9(8)
Cl3 C16 C17 C18 177.5(4)
C16 C17 C18 C13 -0.7(8)
C14 C13 C18 C17 1.7(8)
P1 C13 C18 C17 -171.2(4)
N1 C20 C21 C22 -1.4(5)
C29 C20 C21 C22 -166.7(4)
N1 C20 C21 C35 175.5(4)
C29 C20 C21 C35 10.2(8)
O1 C19 C22 C21 -177.1(5)
N1 C19 C22 C21 1.0(5)
O1 C19 C22 P1 11.8(7)
N1 C19 C22 P1 -170.1(3)
C20 C21 C22 C19 0.3(5)
C35 C21 C22 C19 -176.6(4)
C20 C21 C22 P1 169.5(4)
C35 C21 C22 P1 -7.4(7)
C28 C23 C24 C25 -0.5(7)
S1 C23 C24 C25 177.8(4)
C23 C24 C25 C26 -1.3(8)
C24 C25 C26 C27 2.4(8)
C24 C25 C26 C39 -177.3(5)
C25 C26 C27 C28 -1.8(8)
C39 C26 C27 C28 177.9(5)
C24 C23 C28 C27 1.1(7)
S1 C23 C28 C27 -177.2(4)
C26 C27 C28 C23 0.0(8)
C21 C20 C29 C30 -57.9(7)
N1 C20 C29 C30 138.8(5)
C21 C20 C29 C34 117.2(5)
N1 C20 C29 C34 -46.1(6)
C34 C29 C30 C31 -0.8(7)
C20 C29 C30 C31 174.3(4)
C29 C30 C31 C32 1.1(7)
C29 C30 C31 N2 -178.0(4)
C30 C31 C32 C33 -1.0(7)
N2 C31 C32 C33 178.1(4)
C30 C31 C32 Cl4 -176.9(4)
N2 C31 C32 Cl4 2.1(6)
C31 C32 C33 C34 0.6(7)
Cl4 C32 C33 C34 176.8(4)
C32 C33 C34 C29 -0.4(7)
C30 C29 C34 C33 0.5(7)
C20 C29 C34 C33 -174.7(4)
C20 C21 C35 C36 -56.4(7)
C22 C21 C35 C36 120.0(6)
C21 C35 C36 C37 -179.9(4)
C35 C36 C37 O6 -6.1(8)
C35 C36 C37 O7 173.2(5)
C21 C20 N1 C19 2.1(5)
C29 C20 N1 C19 168.0(4)
C21 C20 N1 S1 140.1(3)
C29 C20 N1 S1 -54.0(5)
O1 C19 N1 C20 176.5(4)
C22 C19 N1 C20 -1.8(5)
O1 C19 N1 S1 35.7(6)
C22 C19 N1 S1 -142.6(3)
C30 C31 N2 O5 -141.5(5)
C32 C31 N2 O5 39.5(7)
C30 C31 N2 O4 38.0(6)
C32 C31 N2 O4 -141.1(5)
O6 C37 O7 C38 -0.9(8)
C36 C37 O7 C38 179.7(5)
C19 C22 P1 C7 48.4(4)
C21 C22 P1 C7 -120.3(5)
C19 C22 P1 C1 -73.7(4)
C21 C22 P1 C1 117.6(5)
C19 C22 P1 C13 168.2(3)
C21 C22 P1 C13 -0.5(5)
C12 C7 P1 C22 45.0(4)
C8 C7 P1 C22 -134.7(4)
C12 C7 P1 C1 168.8(3)
C8 C7 P1 C1 -11.0(5)
C12 C7 P1 C13 -75.3(4)
C8 C7 P1 C13 104.9(4)
C2 C1 P1 C22 6.7(5)
C6 C1 P1 C22 -170.2(4)
C2 C1 P1 C7 -115.5(4)
C6 C1 P1 C7 67.6(5)
C2 C1 P1 C13 126.8(4)
C6 C1 P1 C13 -50.1(5)
C18 C13 P1 C22 89.5(4)
C14 C13 P1 C22 -83.3(4)
C18 C13 P1 C7 -150.2(4)
C14 C13 P1 C7 37.0(4)
C18 C13 P1 C1 -32.2(4)
C14 C13 P1 C1 155.0(4)
C20 N1 S1 O2 161.3(3)
C19 N1 S1 O2 -63.2(4)
C20 N1 S1 O3 31.2(4)
C19 N1 S1 O3 166.7(3)
C20 N1 S1 C23 -83.0(4)
C19 N1 S1 C23 52.5(4)
C28 C23 S1 O2 -166.9(4)
C24 C23 S1 O2 14.8(5)
C28 C23 S1 O3 -33.6(4)
C24 C23 S1 O3 148.1(4)
C28 C23 S1 N1 78.6(4)
C24 C23 S1 N1 -99.6(4)
